data_4332388
loop_
_publ_author_name
'Dell'Anna, Maria Michela'
'Englert, Ulli'
'Latronico, Mario'
'Luis, Pablo Lorenzo'
'Mastrorilli, Piero'
'Papa, Daniela Giardina'
'Nobile, Cosimo Francesco'
'Peruzzini, Maurizio'

_publ_section_title
;
 Reactivity of (Ferrocenylmethyl)phosphine toward Palladium and Platinum
 Chlorides. X-ray Structure of [Pd(PH2CH2Fc)Cl(\m-PHCH2Fc)]4(Fc =
 Ferrocenyl), a Unique Complex Containing a Pd4P4Cycle
;
_journal_issue 17
_journal_name_full 'Inorganic Chemistry'
_journal_page_first 6892
_journal_page_last 6900
_journal_paper_doi 10.1021/ic060311w
_journal_volume 45
_journal_year 2006
_chemical_formula_sum 'C100 H124 Cl4 Fe8 O3 P8 Pd4'
_chemical_formula_weight 2635.95
_chemical_name_systematic
; 
 ? 
;
_space_group_IT_number 2
_symmetry_cell_setting triclinic
_symmetry_space_group_name_Hall '-P 1'
_symmetry_space_group_name_H-M 'P -1'
_atom_sites_solution_hydrogens geom
_atom_sites_solution_primary direct
_atom_sites_solution_secondary difmap
_audit_creation_method SHELXL-97
_cell_angle_alpha 107.120(12)
_cell_angle_beta 96.344(13)
_cell_angle_gamma 117.087(15)
_cell_formula_units_Z 2
_cell_length_a 17.607(7)
_cell_length_b 17.944(7)
_cell_length_c 18.792(7)
_cell_measurement_reflns_used 2620
_cell_measurement_temperature 110(2)
_cell_measurement_theta_max 25.04
_cell_measurement_theta_min 2.23
_cell_volume 4839(3)
_computing_cell_refinement SMART
_computing_data_collection 'SMART (Bruker, 2001)'
_computing_data_reduction 'SAINT (Bruker, 1999)'
_computing_molecular_graphics 'PLATON (Spek, 1990)'
_computing_structure_refinement 'SHELXL-97 (Sheldrick, 1997)'
_computing_structure_solution 'SHELXS-97 (Sheldrick, 1990)'
_diffrn_ambient_temperature 110(2)
_diffrn_measured_fraction_theta_full .998
_diffrn_measured_fraction_theta_max .998
_diffrn_measurement_device_type 'CCD area detector'
_diffrn_measurement_method 'omega scans'
_diffrn_radiation_monochromator graphite
_diffrn_radiation_source 'fine-focus sealed tube'
_diffrn_radiation_type MoK\a
_diffrn_radiation_wavelength 0.71073
_diffrn_reflns_av_R_equivalents 0.1238
_diffrn_reflns_av_sigmaI/netI 0.1573
_diffrn_reflns_limit_h_max 20
_diffrn_reflns_limit_h_min -20
_diffrn_reflns_limit_k_max 21
_diffrn_reflns_limit_k_min -21
_diffrn_reflns_limit_l_max 22
_diffrn_reflns_limit_l_min -22
_diffrn_reflns_number 52647
_diffrn_reflns_theta_full 25.00
_diffrn_reflns_theta_max 25.00
_diffrn_reflns_theta_min 2.14
_exptl_absorpt_coefficient_mu 2.177
_exptl_absorpt_correction_T_max 0.92
_exptl_absorpt_correction_T_min 0.72
_exptl_absorpt_correction_type empirical
_exptl_absorpt_process_details 'SADABS (1996)'
_exptl_crystal_colour red
_exptl_crystal_density_diffrn 1.809
_exptl_crystal_density_method 'not measured'
_exptl_crystal_description rod
_exptl_crystal_F_000 2656
_exptl_crystal_size_max 0.16
_exptl_crystal_size_mid 0.04
_exptl_crystal_size_min 0.04
_platon_squeeze_details
; a large void around an inversion center (.5, .0, .5) in 
space group P-1 (no. 2) was encountered; attempts to model the 
electron density to the solvents of crystallization, thf,
gave unsatisfactory results.
In agreement with the solvent of crystallization, the volume 
of 600 A3 and the electron count of 240, this large void 
contains six molecules of tetrahydrofuran, C4H8O. Derived 
crystal data such as density, formula weight, and linear 
absorption coefficient have been corrected for the presence of 
these moieties.
Lit: P. van der Sluis & A.L. Spek (1990). Acta Cryst. A46, 194-201 
;
_refine_diff_density_max 1.973
_refine_diff_density_min -1.498
_refine_diff_density_rms .243
_refine_ls_extinction_method none
_refine_ls_goodness_of_fit_ref 1.145
_refine_ls_hydrogen_treatment constr
_refine_ls_matrix_type full
_refine_ls_number_parameters 569
_refine_ls_number_reflns 16980
_refine_ls_number_restraints 0
_refine_ls_restrained_S_all 1.145
_refine_ls_R_factor_all 0.1669
_refine_ls_R_factor_gt 0.1246
_refine_ls_shift/su_max 0.000
_refine_ls_shift/su_mean 0.000
_refine_ls_structure_factor_coef Fsqd
_refine_ls_weighting_details 'calc w=1/[\s^2^(Fo^2^)+(0.0700P)^2^+116.0000P] where P=(Fo^2^+2Fc^2^)/3'
_refine_ls_weighting_scheme calc
_refine_ls_wR_factor_gt 0.2544
_refine_ls_wR_factor_ref 0.2763
_reflns_number_gt 12091
_reflns_number_total 16980
_reflns_threshold_expression >2sigma(I)
_cod_data_source_file ic060311wsup1.cif
_cod_data_source_block pm17
_cod_depositor_comments
;
The following automatic conversions were performed:

'_symmetry_cell_setting' value 'Triclinic' changed to 'triclinic'
according to /home/saulius/struct/CIF-dictionaries/cif_core.dic
dictionary named 'cif_core.dic' version 2.4.2 from 2011-04-26.

Automatic conversion script
Id: cif_fix_values 1891 2012-01-12 08:04:46Z andrius 
;
_cod_original_sg_symbol_H-M 'P-1   '
_cod_database_code 4332388

loop_
_symmetry_equiv_pos_as_xyz
'x, y, z'
'-x, -y, -z'

loop_
_atom_site_label
_atom_site_type_symbol
_atom_site_fract_x
_atom_site_fract_y
_atom_site_fract_z
_atom_site_U_iso_or_equiv
_atom_site_adp_type
_atom_site_occupancy
_atom_site_symmetry_multiplicity
_atom_site_calc_flag
_atom_site_refinement_flags
Pd1 Pd 0.83787(9) 0.41308(8) 0.18866(7) 0.0174(3) Uani 1 1 d .
Pd2 Pd 0.88954(9) 0.66968(8) 0.26944(7) 0.0207(3) Uani 1 1 d .
Pd3 Pd 0.66936(9) 0.42771(8) 0.13635(7) 0.0202(3) Uani 1 1 d .
Pd4 Pd 0.79212(8) 0.55906(8) 0.36451(6) 0.0140(3) Uani 1 1 d .
Fe1 Fe 0.77201(15) 0.33638(16) 0.50322(14) 0.0194(5) Uani 1 1 d .
Fe2 Fe 1.02294(16) 0.81763(17) 0.74747(13) 0.0231(6) Uani 1 1 d .
Fe3 Fe 0.41486(16) 0.33521(17) 0.35156(14) 0.0237(6) Uani 1 1 d .
Fe4 Fe 0.4151(2) 0.0473(2) -0.10462(17) 0.0446(8) Uani 1 1 d .
Fe5 Fe 0.8315(3) 0.7990(2) 0.05559(18) 0.0473(9) Uani 1 1 d .
Fe6 Fe 0.7872(3) 0.9442(2) 0.4876(2) 0.0506(9) Uani 1 1 d .
Fe7 Fe 1.1750(2) 0.54060(19) 0.16909(15) 0.0310(6) Uani 1 1 d .
Fe8 Fe 0.8079(2) 0.10283(17) -0.14452(15) 0.0325(7) Uani 1 1 d .
Cl1 Cl 0.7552(3) 0.2600(3) 0.1781(2) 0.0266(10) Uani 1 1 d .
Cl2 Cl 1.0358(3) 0.7614(3) 0.3560(3) 0.0335(11) Uani 1 1 d .
Cl3 Cl 0.6499(4) 0.4007(3) 0.0025(2) 0.0422(13) Uani 1 1 d .
Cl4 Cl 0.7196(3) 0.6402(3) 0.4072(2) 0.0233(9) Uani 1 1 d .
P1 P 0.9189(3) 0.5599(3) 0.1994(2) 0.0218(10) Uani 1 1 d .
H1 H 0.9012 0.5547 0.1285 0.028 Uiso 1 1 calc R
P2 P 0.7520(3) 0.5871(3) 0.1809(2) 0.0254(10) Uani 1 1 d .
H2 H 0.7036 0.6143 0.2150 0.033 Uiso 1 1 calc R
P3 P 0.6702(3) 0.4407(3) 0.2602(2) 0.0182(9) Uani 1 1 d .
H3 H 0.6693 0.3686 0.2623 0.024 Uiso 1 1 calc R
P4 P 0.8573(3) 0.4772(3) 0.3227(2) 0.0203(9) Uani 1 1 d .
H4 H 0.9425 0.5326 0.3546 0.026 Uiso 1 1 calc R
P5 P 0.9133(3) 0.6668(3) 0.4721(2) 0.0224(10) Uani 1 1 d .
H5A H 0.9727 0.6428 0.4714 0.029 Uiso 1 1 calc R
H5B H 0.9473 0.7432 0.4627 0.029 Uiso 1 1 calc R
P6 P 0.5801(3) 0.2704(3) 0.0921(3) 0.0272(11) Uani 1 1 d .
H6A H 0.6141 0.2338 0.0456 0.035 Uiso 1 1 calc R
H6B H 0.5825 0.2472 0.1513 0.035 Uiso 1 1 calc R
P7 P 0.8724(4) 0.7914(3) 0.3352(4) 0.0462(15) Uani 1 1 d .
H7A H 0.8966 0.8065 0.4083 0.060 Uiso 1 1 calc R
H7B H 0.9339 0.8608 0.3261 0.060 Uiso 1 1 calc R
P8 P 0.8337(3) 0.3580(3) 0.0582(3) 0.0273(11) Uani 1 1 d .
H8A H 0.7664 0.3542 0.0174 0.035 Uiso 1 1 calc R
H8B H 0.9051 0.4186 0.0498 0.035 Uiso 1 1 calc R
C1 C 0.8247(12) 0.3874(12) 0.3632(10) 0.025(4) Uiso 1 1 d .
H1A H 0.7644 0.3359 0.3313 0.030 Uiso 1 1 calc R
H1B H 0.8664 0.3647 0.3590 0.030 Uiso 1 1 calc R
C2 C 0.8244(11) 0.4194(11) 0.4468(10) 0.022(4) Uiso 1 1 d .
C3 C 0.7523(11) 0.4303(10) 0.4710(9) 0.018(3) Uiso 1 1 d .
H3A H 0.7009 0.4216 0.4388 0.022 Uiso 1 1 calc R
C4 C 0.7762(11) 0.4568(11) 0.5537(10) 0.023(4) Uiso 1 1 d .
H4A H 0.7405 0.4657 0.5857 0.027 Uiso 1 1 calc R
C5 C 0.8605(11) 0.4681(12) 0.5808(10) 0.025(4) Uiso 1 1 d .
H5 H 0.8916 0.4869 0.6333 0.031 Uiso 1 1 calc R
C6 C 0.8898(11) 0.4458(11) 0.5145(9) 0.019(3) Uiso 1 1 d .
H6 H 0.9449 0.4482 0.5156 0.023 Uiso 1 1 calc R
C7 C 0.7550(14) 0.2436(14) 0.5548(13) 0.044(5) Uiso 1 1 d .
H7 H 0.7825 0.2568 0.6068 0.053 Uiso 1 1 calc R
C8 C 0.6773(15) 0.2362(15) 0.5284(13) 0.048(6) Uiso 1 1 d .
H8 H 0.6414 0.2441 0.5606 0.057 Uiso 1 1 calc R
C9 C 0.6543(17) 0.2157(16) 0.4487(14) 0.057(6) Uiso 1 1 d .
H9 H 0.6024 0.2075 0.4180 0.068 Uiso 1 1 calc R
C10 C 0.7274(13) 0.2093(13) 0.4222(12) 0.037(5) Uiso 1 1 d .
H10 H 0.7332 0.1957 0.3710 0.044 Uiso 1 1 calc R
C11 C 0.7876(15) 0.2282(15) 0.4916(13) 0.048(6) Uiso 1 1 d .
H11 H 0.8427 0.2301 0.4940 0.058 Uiso 1 1 calc R
C12 C 0.8979(12) 0.6897(12) 0.5697(10) 0.028(4) Uiso 1 1 d .
H12A H 0.8548 0.7108 0.5732 0.034 Uiso 1 1 calc R
H12B H 0.8737 0.6332 0.5797 0.034 Uiso 1 1 calc R
C13 C 0.9885(11) 0.7634(12) 0.6310(10) 0.025(4) Uiso 1 1 d .
C14 C 1.0453(15) 0.7331(16) 0.6648(13) 0.050(6) Uiso 1 1 d .
H14 H 1.0289 0.6721 0.6559 0.060 Uiso 1 1 calc R
C15 C 1.1248(12) 0.8090(12) 0.7108(10) 0.028(4) Uiso 1 1 d .
H15 H 1.1725 0.8104 0.7414 0.034 Uiso 1 1 calc R
C16 C 1.1238(14) 0.8867(14) 0.7048(12) 0.039(5) Uiso 1 1 d .
H16 H 1.1721 0.9478 0.7278 0.047 Uiso 1 1 calc R
C17 C 1.0366(12) 0.8557(13) 0.6579(11) 0.033(4) Uiso 1 1 d .
H17 H 1.0163 0.8933 0.6474 0.040 Uiso 1 1 calc R
C18 C 1.0390(13) 0.8992(14) 0.8570(11) 0.037(5) Uiso 1 1 d .
H18 H 1.0826 0.9618 0.8840 0.045 Uiso 1 1 calc R
C19 C 1.0484(16) 0.8297(16) 0.8576(14) 0.055(6) Uiso 1 1 d .
H19 H 1.1006 0.8343 0.8838 0.066 Uiso 1 1 calc R
C20 C 0.9611(15) 0.7417(17) 0.8091(13) 0.054(6) Uiso 1 1 d .
H20 H 0.9464 0.6812 0.8005 0.064 Uiso 1 1 calc R
C21 C 0.9110(15) 0.7688(15) 0.7821(13) 0.047(5) Uiso 1 1 d .
H21 H 0.8523 0.7296 0.7477 0.056 Uiso 1 1 calc R
C22 C 0.9565(15) 0.8645(15) 0.8113(13) 0.048(6) Uiso 1 1 d .
H22 H 0.9327 0.8994 0.8004 0.057 Uiso 1 1 calc R
C23 C 0.5624(11) 0.4226(12) 0.2730(10) 0.025(4) Uiso 1 1 d .
H23A H 0.5649 0.4816 0.2890 0.030 Uiso 1 1 calc R
H23B H 0.5162 0.3818 0.2224 0.030 Uiso 1 1 calc R
C24 C 0.5357(11) 0.3832(11) 0.3309(10) 0.024(4) Uiso 1 1 d .
C25 C 0.5454(11) 0.4290(12) 0.4115(10) 0.027(4) Uiso 1 1 d .
H25 H 0.5713 0.4928 0.4375 0.032 Uiso 1 1 calc R
C26 C 0.5103(12) 0.3642(12) 0.4469(11) 0.031(4) Uiso 1 1 d .
H26 H 0.5075 0.3772 0.4991 0.037 Uiso 1 1 calc R
C27 C 0.4813(13) 0.2796(13) 0.3908(11) 0.035(5) Uiso 1 1 d .
H27 H 0.4544 0.2236 0.3975 0.042 Uiso 1 1 calc R
C28 C 0.4992(13) 0.2913(14) 0.3194(12) 0.037(5) Uiso 1 1 d .
H28 H 0.4880 0.2440 0.2726 0.044 Uiso 1 1 calc R
C29 C 0.2811(13) 0.2474(14) 0.3291(11) 0.038(5) Uiso 1 1 d .
H29 H 0.2543 0.1913 0.3355 0.046 Uiso 1 1 calc R
C30 C 0.3101(12) 0.3348(12) 0.3867(11) 0.029(4) Uiso 1 1 d .
H30 H 0.3058 0.3459 0.4383 0.034 Uiso 1 1 calc R
C31 C 0.3455(11) 0.4013(12) 0.3566(10) 0.027(4) Uiso 1 1 d .
H31 H 0.3694 0.4646 0.3834 0.032 Uiso 1 1 calc R
C32 C 0.3391(12) 0.3565(12) 0.2783(10) 0.028(4) Uiso 1 1 d .
H32 H 0.3576 0.3850 0.2431 0.033 Uiso 1 1 calc R
C33 C 0.2998(11) 0.2602(11) 0.2607(10) 0.023(4) Uiso 1 1 d .
H33 H 0.2887 0.2145 0.2127 0.028 Uiso 1 1 calc R
C34 C 0.4664(14) 0.2243(15) 0.0423(13) 0.047(6) Uiso 1 1 d .
H34A H 0.4373 0.2418 0.0809 0.057 Uiso 1 1 calc R
H34B H 0.4651 0.2532 0.0051 0.057 Uiso 1 1 calc R
C35 C 0.4117(12) 0.1235(12) -0.0012(10) 0.028(4) Uiso 1 1 d .
C36 C 0.4300(13) 0.0553(13) 0.0075(12) 0.038(5) Uiso 1 1 d .
H36 H 0.4812 0.0658 0.0414 0.045 Uiso 1 1 calc R
C37 C 0.3546(15) -0.0327(16) -0.0459(13) 0.050(6) Uiso 1 1 d .
H37 H 0.3471 -0.0904 -0.0522 0.060 Uiso 1 1 calc R
C38 C 0.2947(18) -0.0168(18) -0.0867(15) 0.061(7) Uiso 1 1 d .
H38 H 0.2406 -0.0625 -0.1260 0.074 Uiso 1 1 calc R
C39 C 0.3275(15) 0.0764(15) -0.0601(13) 0.049(6) Uiso 1 1 d .
H39 H 0.2990 0.1043 -0.0778 0.059 Uiso 1 1 calc R
C40 C 0.4520(19) -0.023(2) -0.1853(16) 0.074(8) Uiso 1 1 d .
H40 H 0.4408 -0.0829 -0.1950 0.088 Uiso 1 1 calc R
C41 C 0.402(2) 0.002(2) -0.218(2) 0.091(10) Uiso 1 1 d .
H41 H 0.3471 -0.0410 -0.2567 0.110 Uiso 1 1 calc R
C42 C 0.4344(18) 0.0944(19) -0.1922(16) 0.069(8) Uiso 1 1 d .
H42 H 0.4074 0.1239 -0.2091 0.083 Uiso 1 1 calc R
C43 C 0.5162(16) 0.1352(17) -0.1353(14) 0.054(6) Uiso 1 1 d .
H43 H 0.5558 0.1983 -0.1056 0.065 Uiso 1 1 calc R
C44 C 0.5274(16) 0.0627(16) -0.1314(14) 0.052(6) Uiso 1 1 d .
H44 H 0.5771 0.0698 -0.0983 0.062 Uiso 1 1 calc R
C45 C 0.7588(12) 0.6229(12) 0.0962(10) 0.027(4) Uiso 1 1 d .
H45A H 0.7948 0.6040 0.0671 0.033 Uiso 1 1 calc R
H45B H 0.6983 0.5926 0.0605 0.033 Uiso 1 1 calc R
C46 C 0.8008(12) 0.7252(13) 0.1240(11) 0.030(4) Uiso 1 1 d .
C47 C 0.7548(14) 0.7751(14) 0.1309(11) 0.038(5) Uiso 1 1 d .
H47 H 0.6924 0.7512 0.1208 0.046 Uiso 1 1 calc R
C48 C 0.8215(14) 0.8656(15) 0.1555(13) 0.047(5) Uiso 1 1 d .
H48 H 0.8100 0.9136 0.1620 0.056 Uiso 1 1 calc R
C49 C 0.9052(18) 0.8787(18) 0.1693(15) 0.062(7) Uiso 1 1 d .
H49 H 0.9599 0.9352 0.1903 0.074 Uiso 1 1 calc R
C50 C 0.8942(18) 0.7912(18) 0.1461(15) 0.064(7) Uiso 1 1 d .
H50 H 0.9407 0.7781 0.1453 0.077 Uiso 1 1 calc R
C51 C 0.8070(14) 0.7105(15) -0.0537(12) 0.044(5) Uiso 1 1 d .
H51 H 0.7899 0.6485 -0.0681 0.052 Uiso 1 1 calc R
C52 C 0.7496(19) 0.7459(19) -0.0527(16) 0.068(7) Uiso 1 1 d .
H52 H 0.6865 0.7119 -0.0657 0.082 Uiso 1 1 calc R
C53 C 0.7990(18) 0.8334(19) -0.0309(16) 0.069(7) Uiso 1 1 d .
H53 H 0.7745 0.8714 -0.0275 0.083 Uiso 1 1 calc R
C54 C 0.8867(19) 0.866(2) -0.0136(16) 0.072(8) Uiso 1 1 d .
H54 H 0.9327 0.9280 0.0048 0.086 Uiso 1 1 calc R
C55 C 0.8972(18) 0.7879(17) -0.0284(15) 0.063(7) Uiso 1 1 d .
H55 H 0.9512 0.7873 -0.0227 0.075 Uiso 1 1 calc R
C56 C 0.7754(17) 0.8029(17) 0.3234(15) 0.062(7) Uiso 1 1 d .
H56A H 0.7548 0.7934 0.2686 0.074 Uiso 1 1 calc R
H56B H 0.7274 0.7538 0.3334 0.074 Uiso 1 1 calc R
C57 C 0.7894(16) 0.8981(16) 0.3782(14) 0.051(6) Uiso 1 1 d .
C58 C 0.8687(18) 0.9790(18) 0.4223(15) 0.064(7) Uiso 1 1 d .
H58 H 0.9263 0.9863 0.4303 0.077 Uiso 1 1 calc R
C59 C 0.8504(14) 1.0467(15) 0.4525(12) 0.043(5) Uiso 1 1 d .
H59 H 0.8910 1.1083 0.4863 0.051 Uiso 1 1 calc R
C60 C 0.7572(16) 1.0031(16) 0.4214(13) 0.052(6) Uiso 1 1 d .
H60 H 0.7264 1.0353 0.4299 0.063 Uiso 1 1 calc R
C61 C 0.711(2) 0.906(2) 0.3758(19) 0.094(10) Uiso 1 1 d .
H61 H 0.6499 0.8622 0.3520 0.113 Uiso 1 1 calc R
C62 C 0.7143(17) 0.8447(18) 0.5273(14) 0.058(6) Uiso 1 1 d .
H62 H 0.6682 0.7833 0.4987 0.069 Uiso 1 1 calc R
C63 C 0.7016(19) 0.9174(18) 0.5535(16) 0.067(7) Uiso 1 1 d .
H63 H 0.6460 0.9145 0.5434 0.081 Uiso 1 1 calc R
C64 C 0.784(2) 0.996(2) 0.5976(19) 0.089(10) Uiso 1 1 d .
H64 H 0.7950 1.0558 0.6234 0.106 Uiso 1 1 calc R
C65 C 0.846(3) 0.970(3) 0.596(2) 0.112(12) Uiso 1 1 d .
H65 H 0.9078 1.0092 0.6217 0.134 Uiso 1 1 calc R
C66 C 0.803(2) 0.874(2) 0.5487(18) 0.083(9) Uiso 1 1 d .
H66 H 0.8303 0.8395 0.5353 0.100 Uiso 1 1 calc R
C67 C 1.0395(12) 0.6002(12) 0.2268(11) 0.030(4) Uiso 1 1 d .
H67A H 1.0740 0.6621 0.2273 0.036 Uiso 1 1 calc R
H67B H 1.0581 0.6033 0.2798 0.036 Uiso 1 1 calc R
C68 C 1.0593(11) 0.5374(11) 0.1706(10) 0.023(4) Uiso 1 1 d .
C69 C 1.0496(12) 0.4524(12) 0.1697(11) 0.031(4) Uiso 1 1 d .
H69 H 1.0343 0.4275 0.2077 0.037 Uiso 1 1 calc R
C70 C 1.0678(14) 0.4130(15) 0.0995(13) 0.046(5) Uiso 1 1 d .
H70 H 1.0663 0.3569 0.0835 0.055 Uiso 1 1 calc R
C71 C 1.0880(12) 0.4709(13) 0.0582(11) 0.034(4) Uiso 1 1 d .
H71 H 1.1037 0.4610 0.0110 0.040 Uiso 1 1 calc R
C72 C 1.0808(12) 0.5469(13) 0.1004(11) 0.032(4) Uiso 1 1 d .
H72 H 1.0887 0.5953 0.0849 0.038 Uiso 1 1 calc R
C73 C 1.2775(14) 0.5312(15) 0.2247(12) 0.043(5) Uiso 1 1 d .
H73 H 1.2740 0.4793 0.2311 0.051 Uiso 1 1 calc R
C74 C 1.2976(14) 0.5584(14) 0.1612(13) 0.043(5) Uiso 1 1 d .
H74 H 1.3084 0.5274 0.1167 0.052 Uiso 1 1 calc R
C75 C 1.2977(13) 0.6410(14) 0.1785(12) 0.039(5) Uiso 1 1 d .
H75 H 1.3102 0.6746 0.1463 0.047 Uiso 1 1 calc R
C76 C 1.2780(15) 0.6668(17) 0.2468(14) 0.054(6) Uiso 1 1 d .
H76 H 1.2740 0.7190 0.2704 0.065 Uiso 1 1 calc R
C77 C 1.2645(13) 0.5954(14) 0.2746(12) 0.039(5) Uiso 1 1 d .
H77 H 1.2488 0.5931 0.3210 0.047 Uiso 1 1 calc R
C78 C 0.8253(13) 0.2461(12) 0.0131(10) 0.031(4) Uiso 1 1 d .
H78A H 0.8752 0.2467 0.0437 0.037 Uiso 1 1 calc R
H78B H 0.7691 0.1979 0.0154 0.037 Uiso 1 1 calc R
C79 C 0.8274(12) 0.2236(12) -0.0691(10) 0.027(4) Uiso 1 1 d .
C80 C 0.7603(14) 0.1892(13) -0.1366(11) 0.037(5) Uiso 1 1 d .
H80 H 0.7012 0.1755 -0.1381 0.044 Uiso 1 1 calc R
C81 C 0.7921(14) 0.1772(14) -0.2035(13) 0.043(5) Uiso 1 1 d .
H81 H 0.7587 0.1537 -0.2562 0.051 Uiso 1 1 calc R
C82 C 0.8788(13) 0.2060(13) -0.1768(11) 0.033(4) Uiso 1 1 d .
H82 H 0.9163 0.2054 -0.2094 0.040 Uiso 1 1 calc R
C83 C 0.9092(13) 0.2381(13) -0.0923(11) 0.034(4) Uiso 1 1 d .
H83 H 0.9672 0.2623 -0.0600 0.041 Uiso 1 1 calc R
C84 C 0.8265(15) -0.0009(15) -0.1976(13) 0.048(6) Uiso 1 1 d .
H84 H 0.8636 0.0010 -0.2309 0.057 Uiso 1 1 calc R
C85 C 0.7356(14) -0.0316(14) -0.2229(12) 0.041(5) Uiso 1 1 d .
H85 H 0.6998 -0.0548 -0.2746 0.049 Uiso 1 1 calc R
C86 C 0.7093(17) -0.0201(17) -0.1544(14) 0.059(7) Uiso 1 1 d .
H86 H 0.6512 -0.0333 -0.1517 0.070 Uiso 1 1 calc R
C87 C 0.7810(18) 0.0133(18) -0.0917(17) 0.069(8) Uiso 1 1 d .
H87 H 0.7790 0.0254 -0.0394 0.083 Uiso 1 1 calc R
C88 C 0.856(2) 0.0268(19) -0.1158(16) 0.072(8) Uiso 1 1 d .
H88 H 0.9142 0.0495 -0.0847 0.086 Uiso 1 1 calc R

loop_
_atom_site_aniso_label
_atom_site_aniso_U_11
_atom_site_aniso_U_22
_atom_site_aniso_U_33
_atom_site_aniso_U_23
_atom_site_aniso_U_13
_atom_site_aniso_U_12
Pd1 0.0321(7) 0.0123(6) 0.0128(6) 0.0062(5) 0.0138(6) 0.0130(6)
Pd2 0.0334(8) 0.0109(6) 0.0187(6) 0.0047(5) 0.0110(6) 0.0119(6)
Pd3 0.0280(7) 0.0173(7) 0.0098(6) 0.0050(5) 0.0067(5) 0.0073(6)
Pd4 0.0197(6) 0.0142(6) 0.0088(6) 0.0033(5) 0.0056(5) 0.0096(5)
Fe1 0.0210(13) 0.0223(13) 0.0224(12) 0.0141(11) 0.0099(10) 0.0128(11)
Fe2 0.0195(13) 0.0281(14) 0.0152(12) 0.0052(10) 0.0041(10) 0.0094(11)
Fe3 0.0214(13) 0.0271(14) 0.0199(13) 0.0076(11) 0.0090(11) 0.0106(11)
Fe4 0.0324(17) 0.0384(18) 0.0336(16) 0.0011(14) 0.0045(14) 0.0043(14)
Fe5 0.096(3) 0.053(2) 0.0484(18) 0.0423(17) 0.0557(19) 0.060(2)
Fe6 0.092(3) 0.0408(18) 0.060(2) 0.0373(17) 0.058(2) 0.0467(19)
Fe7 0.0531(18) 0.0398(16) 0.0269(14) 0.0208(13) 0.0287(14) 0.0360(15)
Fe8 0.0591(19) 0.0186(13) 0.0269(14) 0.0070(11) 0.0216(14) 0.0245(14)
Cl1 0.042(3) 0.014(2) 0.022(2) 0.0058(17) 0.017(2) 0.0116(19)
Cl2 0.037(3) 0.025(2) 0.026(2) -0.0030(19) 0.011(2) 0.013(2)
Cl3 0.070(4) 0.041(3) 0.014(2) 0.012(2) 0.013(2) 0.026(3)
Cl4 0.028(2) 0.017(2) 0.023(2) 0.0026(17) 0.0084(18) 0.0127(18)
P1 0.033(3) 0.018(2) 0.013(2) 0.0025(17) 0.0130(19) 0.013(2)
P2 0.050(3) 0.022(2) 0.013(2) 0.0096(18) 0.013(2) 0.023(2)
P3 0.018(2) 0.018(2) 0.016(2) 0.0064(17) 0.0074(18) 0.0063(18)
P4 0.030(2) 0.023(2) 0.020(2) 0.0129(19) 0.016(2) 0.019(2)
P5 0.023(2) 0.020(2) 0.016(2) -0.0013(18) 0.0047(19) 0.010(2)
P6 0.030(3) 0.018(2) 0.015(2) 0.0004(18) 0.004(2) 0.002(2)
P7 0.057(4) 0.019(3) 0.071(4) 0.013(3) 0.033(3) 0.025(3)
P8 0.048(3) 0.021(2) 0.017(2) 0.0065(19) 0.016(2) 0.021(2)

loop_
_atom_type_symbol
_atom_type_description
_atom_type_scat_dispersion_real
_atom_type_scat_dispersion_imag
_atom_type_scat_source
C C .0033 .0016 'International Tables Vol C Tables 4.2.6.8 and 6.1.1.4'
H H .0000 .0000 'International Tables Vol C Tables 4.2.6.8 and 6.1.1.4'
Cl Cl .1484 .1585 'International Tables Vol C Tables 4.2.6.8 and 6.1.1.4'
Fe Fe .3463 .8444 'International Tables Vol C Tables 4.2.6.8 and 6.1.1.4'
P P .1023 .0942 'International Tables Vol C Tables 4.2.6.8 and 6.1.1.4'
Pd Pd -.9988 1.0072 'International Tables Vol C Tables 4.2.6.8 and 6.1.1.4'
O O .0106 .0060 'International Tables Vol C Tables 4.2.6.8 and 6.1.1.4'

loop_
_geom_angle_atom_site_label_1
_geom_angle_atom_site_label_2
_geom_angle_atom_site_label_3
_geom_angle
P1 Pd1 P8 91.33(16)
P1 Pd1 P4 85.24(15)
P8 Pd1 P4 174.40(18)
P1 Pd1 Cl1 179.21(19)
P8 Pd1 Cl1 88.74(15)
P4 Pd1 Cl1 94.63(15)
P1 Pd1 Pd3 85.09(13)
P8 Pd1 Pd3 88.94(13)
P4 Pd1 Pd3 95.17(12)
Cl1 Pd1 Pd3 95.69(13)
P2 Pd2 P1 87.43(17)
P2 Pd2 P7 95.1(2)
P1 Pd2 P7 173.47(19)
P2 Pd2 Cl2 176.02(18)
P1 Pd2 Cl2 92.77(16)
P7 Pd2 Cl2 84.3(2)
P2 Pd2 Pd4 83.97(12)
P1 Pd2 Pd4 93.82(12)
P7 Pd2 Pd4 92.44(16)
Cl2 Pd2 Pd4 99.98(13)
P3 Pd3 P6 90.40(16)
P3 Pd3 P2 89.21(15)
P6 Pd3 P2 176.67(19)
P3 Pd3 Cl3 173.05(18)
P6 Pd3 Cl3 84.45(17)
P2 Pd3 Cl3 95.66(17)
P3 Pd3 Pd1 79.57(12)
P6 Pd3 Pd1 89.37(14)
P2 Pd3 Pd1 93.80(13)
Cl3 Pd3 Pd1 104.97(15)
P4 Pd4 P5 93.44(17)
P4 Pd4 P3 83.57(16)
P5 Pd4 P3 174.78(17)
P4 Pd4 Cl4 178.15(16)
P5 Pd4 Cl4 87.96(15)
P3 Pd4 Cl4 94.95(15)
P4 Pd4 Pd2 84.88(12)
P5 Pd4 Pd2 87.48(13)
P3 Pd4 Pd2 96.48(11)
Cl4 Pd4 Pd2 96.39(11)
C2 Fe1 C11 122.8(8)
C2 Fe1 C6 40.7(6)
C11 Fe1 C6 109.8(8)
C2 Fe1 C9 120.6(9)
C11 Fe1 C9 68.0(10)
C6 Fe1 C9 158.0(8)
C2 Fe1 C8 158.4(8)
C11 Fe1 C8 64.7(9)
C6 Fe1 C8 160.6(8)
C9 Fe1 C8 39.9(9)
C2 Fe1 C10 104.0(7)
C11 Fe1 C10 41.0(8)
C6 Fe1 C10 121.6(7)
C9 Fe1 C10 42.1(8)
C8 Fe1 C10 67.7(9)
C2 Fe1 C4 68.9(7)
C11 Fe1 C4 160.5(8)
C6 Fe1 C4 67.7(7)
C9 Fe1 C4 121.9(8)
C8 Fe1 C4 110.8(8)
C10 Fe1 C4 157.5(7)
C2 Fe1 C5 69.0(7)
C11 Fe1 C5 125.1(8)
C6 Fe1 C5 40.5(6)
C9 Fe1 C5 158.6(8)
C8 Fe1 C5 125.6(8)
C10 Fe1 C5 158.9(7)
C4 Fe1 C5 40.3(7)
C2 Fe1 C7 159.7(8)
C11 Fe1 C7 39.2(8)
C6 Fe1 C7 126.2(7)
C9 Fe1 C7 66.9(9)
C8 Fe1 C7 37.6(8)
C10 Fe1 C7 68.2(8)
C4 Fe1 C7 125.4(8)
C5 Fe1 C7 111.3(8)
C2 Fe1 C3 41.7(6)
C11 Fe1 C3 158.5(8)
C6 Fe1 C3 68.5(6)
C9 Fe1 C3 105.1(8)
C8 Fe1 C3 123.8(8)
C10 Fe1 C3 120.3(7)
C4 Fe1 C3 40.4(6)
C5 Fe1 C3 68.4(6)
C7 Fe1 C3 158.5(7)
C19 Fe2 C17 157.5(9)
C19 Fe2 C13 160.8(9)
C17 Fe2 C13 39.8(7)
C19 Fe2 C21 67.4(9)
C17 Fe2 C21 126.5(9)
C13 Fe2 C21 108.6(8)
C19 Fe2 C22 65.1(10)
C17 Fe2 C22 112.1(9)
C13 Fe2 C22 125.0(8)
C21 Fe2 C22 40.6(8)
C19 Fe2 C14 120.8(10)
C17 Fe2 C14 70.0(9)
C13 Fe2 C14 43.6(8)
C21 Fe2 C14 121.1(9)
C22 Fe2 C14 159.9(9)
C19 Fe2 C15 104.8(9)
C17 Fe2 C15 70.5(8)
C13 Fe2 C15 69.8(7)
C21 Fe2 C15 153.0(8)
C22 Fe2 C15 161.0(8)
C14 Fe2 C15 39.1(8)
C19 Fe2 C18 38.5(8)
C17 Fe2 C18 125.0(8)
C13 Fe2 C18 159.2(8)
C21 Fe2 C18 67.3(9)
C22 Fe2 C18 38.7(8)
C14 Fe2 C18 156.5(9)
C15 Fe2 C18 123.5(8)
C19 Fe2 C16 120.7(9)
C17 Fe2 C16 41.6(8)
C13 Fe2 C16 68.0(8)
C21 Fe2 C16 165.0(9)
C22 Fe2 C16 128.4(9)
C14 Fe2 C16 67.3(9)
C15 Fe2 C16 41.1(7)
C18 Fe2 C16 110.4(8)
C19 Fe2 C20 44.1(9)
C17 Fe2 C20 157.6(9)
C13 Fe2 C20 121.2(8)
C21 Fe2 C20 37.3(9)
C22 Fe2 C20 66.1(9)
C14 Fe2 C20 103.9(10)
C15 Fe2 C20 119.0(9)
C18 Fe2 C20 68.8(9)
C16 Fe2 C20 157.2(9)
C30 Fe3 C24 159.8(7)
C30 Fe3 C25 124.6(7)
C24 Fe3 C25 41.5(7)
C30 Fe3 C28 159.3(8)
C24 Fe3 C28 40.3(7)
C25 Fe3 C28 67.1(8)
C30 Fe3 C31 39.9(7)
C24 Fe3 C31 122.8(7)
C25 Fe3 C31 108.4(7)
C28 Fe3 C31 159.3(8)
C30 Fe3 C32 67.2(7)
C24 Fe3 C32 106.3(7)
C25 Fe3 C32 123.1(7)
C28 Fe3 C32 123.4(8)
C31 Fe3 C32 40.5(7)
C30 Fe3 C29 41.0(7)
C24 Fe3 C29 156.6(7)
C25 Fe3 C29 160.5(7)
C28 Fe3 C29 122.4(8)
C31 Fe3 C29 68.7(8)
C32 Fe3 C29 68.2(8)
C30 Fe3 C27 122.5(8)
C24 Fe3 C27 70.0(7)
C25 Fe3 C27 67.3(7)
C28 Fe3 C27 41.9(7)
C31 Fe3 C27 157.1(7)
C32 Fe3 C27 160.8(7)
C29 Fe3 C27 107.4(8)
C30 Fe3 C33 68.3(7)
C24 Fe3 C33 120.4(7)
C25 Fe3 C33 158.4(7)
C28 Fe3 C33 106.9(7)
C31 Fe3 C33 69.3(7)
C32 Fe3 C33 41.4(7)
C29 Fe3 C33 40.4(7)
C27 Fe3 C33 123.2(7)
C30 Fe3 C26 108.5(7)
C24 Fe3 C26 70.3(7)
C25 Fe3 C26 40.9(7)
C28 Fe3 C26 68.1(8)
C31 Fe3 C26 122.8(7)
C32 Fe3 C26 158.9(7)
C29 Fe3 C26 123.2(8)
C27 Fe3 C26 39.2(7)
C33 Fe3 C26 158.4(7)
C41 Fe4 C44 65.4(12)
C41 Fe4 C38 109.4(13)
C44 Fe4 C38 157.7(10)
C41 Fe4 C39 122.9(12)
C44 Fe4 C39 161.3(9)
C38 Fe4 C39 40.2(9)
C41 Fe4 C40 38.4(11)
C44 Fe4 C40 41.8(10)
C38 Fe4 C40 120.3(11)
C39 Fe4 C40 155.0(10)
C41 Fe4 C35 157.6(11)
C44 Fe4 C35 124.4(8)
C38 Fe4 C35 69.1(9)
C39 Fe4 C35 41.5(8)
C40 Fe4 C35 162.1(10)
C41 Fe4 C43 66.6(12)
C44 Fe4 C43 41.0(9)
C38 Fe4 C43 159.4(10)
C39 Fe4 C43 123.3(10)
C40 Fe4 C43 70.1(11)
C35 Fe4 C43 106.5(9)
C41 Fe4 C36 160.7(11)
C44 Fe4 C36 107.9(9)
C38 Fe4 C36 69.5(9)
C39 Fe4 C36 69.6(9)
C40 Fe4 C36 124.3(10)
C35 Fe4 C36 41.4(7)
C43 Fe4 C36 121.3(9)
C41 Fe4 C37 125.0(12)
C44 Fe4 C37 122.8(10)
C38 Fe4 C37 40.7(9)
C39 Fe4 C37 68.4(9)
C40 Fe4 C37 107.0(11)
C35 Fe4 C37 69.3(8)
C43 Fe4 C37 158.4(9)
C36 Fe4 C37 41.6(8)
C41 Fe4 C42 40.0(11)
C44 Fe4 C42 67.7(10)
C38 Fe4 C42 123.5(11)
C39 Fe4 C42 106.9(11)
C40 Fe4 C42 68.6(12)
C35 Fe4 C42 120.9(10)
C43 Fe4 C42 40.2(9)
C36 Fe4 C42 156.8(10)
C37 Fe4 C42 160.1(10)
C48 Fe5 C50 67.7(10)
C48 Fe5 C53 112.7(11)
C50 Fe5 C53 165.5(11)
C48 Fe5 C52 128.6(10)
C50 Fe5 C52 153.6(11)
C53 Fe5 C52 37.5(10)
C48 Fe5 C51 165.3(9)
C50 Fe5 C51 118.2(10)
C53 Fe5 C51 65.3(10)
C52 Fe5 C51 40.8(9)
C48 Fe5 C49 39.5(9)
C50 Fe5 C49 40.8(10)
C53 Fe5 C49 130.2(11)
C52 Fe5 C49 164.7(11)
C51 Fe5 C49 153.1(10)
C48 Fe5 C46 67.8(8)
C50 Fe5 C46 41.5(9)
C53 Fe5 C46 152.9(10)
C52 Fe5 C46 119.3(10)
C51 Fe5 C46 106.9(8)
C49 Fe5 C46 68.7(9)
C48 Fe5 C54 120.1(11)
C50 Fe5 C54 128.0(11)
C53 Fe5 C54 38.3(10)
C52 Fe5 C54 66.2(11)
C51 Fe5 C54 68.2(10)
C49 Fe5 C54 109.3(11)
C46 Fe5 C54 166.0(10)
C48 Fe5 C47 40.1(8)
C50 Fe5 C47 69.3(10)
C53 Fe5 C47 121.0(10)
C52 Fe5 C47 108.6(10)
C51 Fe5 C47 127.0(8)
C49 Fe5 C47 68.1(9)
C46 Fe5 C47 41.1(7)
C54 Fe5 C47 152.2(10)
C48 Fe5 C55 152.9(10)
C50 Fe5 C55 106.7(11)
C53 Fe5 C55 66.0(11)
C52 Fe5 C55 68.3(11)
C51 Fe5 C55 41.3(9)
C49 Fe5 C55 118.8(11)
C46 Fe5 C55 126.6(9)
C54 Fe5 C55 41.1(10)
C47 Fe5 C55 165.2(9)
C65 Fe6 C57 142.5(13)
C65 Fe6 C58 115.5(14)
C57 Fe6 C58 40.8(10)
C65 Fe6 C66 42.3(13)
C57 Fe6 C66 113.7(12)
C58 Fe6 C66 117.6(12)
C65 Fe6 C59 113.8(13)
C57 Fe6 C59 68.4(9)
C58 Fe6 C59 40.1(9)
C66 Fe6 C59 145.2(11)
C65 Fe6 C64 39.7(13)
C57 Fe6 C64 177.0(12)
C58 Fe6 C64 138.2(12)
C66 Fe6 C64 69.4(13)
C59 Fe6 C64 109.1(12)
C65 Fe6 C60 142.0(13)
C57 Fe6 C60 65.5(10)
C58 Fe6 C60 66.2(10)
C66 Fe6 C60 173.6(11)
C59 Fe6 C60 41.0(9)
C64 Fe6 C60 111.5(12)
C65 Fe6 C63 66.7(14)
C57 Fe6 C63 140.0(11)
C58 Fe6 C63 174.9(11)
C66 Fe6 C63 67.2(12)
C59 Fe6 C63 135.1(10)
C64 Fe6 C63 40.6(11)
C60 Fe6 C63 109.1(11)
C65 Fe6 C62 66.6(14)
C57 Fe6 C62 115.1(10)
C58 Fe6 C62 145.6(10)
C66 Fe6 C62 38.9(10)
C59 Fe6 C62 174.1(9)
C64 Fe6 C62 67.2(12)
C60 Fe6 C62 135.1(10)
C63 Fe6 C62 39.2(10)
C65 Fe6 C61 173.2(15)
C57 Fe6 C61 41.3(11)
C58 Fe6 C61 71.0(12)
C66 Fe6 C61 133.7(13)
C59 Fe6 C61 72.4(11)
C64 Fe6 C61 136.8(13)
C60 Fe6 C61 41.3(11)
C63 Fe6 C61 107.0(13)
C62 Fe6 C61 106.9(12)
C68 Fe7 C75 132.2(8)
C68 Fe7 C77 115.9(8)
C75 Fe7 C77 66.3(8)
C68 Fe7 C69 41.8(7)
C75 Fe7 C69 172.5(8)
C77 Fe7 C69 110.9(8)
C68 Fe7 C72 41.7(7)
C75 Fe7 C72 108.8(8)
C77 Fe7 C72 147.2(8)
C69 Fe7 C72 69.6(7)
C68 Fe7 C74 171.6(8)
C75 Fe7 C74 40.5(8)
C77 Fe7 C74 67.0(8)
C69 Fe7 C74 145.9(8)
C72 Fe7 C74 131.7(8)
C68 Fe7 C71 69.7(7)
C75 Fe7 C71 114.6(8)
C77 Fe7 C71 172.1(8)
C69 Fe7 C71 69.2(7)
C72 Fe7 C71 40.7(7)
C74 Fe7 C71 108.2(8)
C68 Fe7 C70 69.3(8)
C75 Fe7 C70 145.7(8)
C77 Fe7 C70 135.1(9)
C69 Fe7 C70 41.1(8)
C72 Fe7 C70 68.0(8)
C74 Fe7 C70 114.7(9)
C71 Fe7 C70 40.1(8)
C68 Fe7 C76 108.3(8)
C75 Fe7 C76 39.0(8)
C77 Fe7 C76 41.5(8)
C69 Fe7 C76 134.2(8)
C72 Fe7 C76 113.3(9)
C74 Fe7 C76 68.3(9)
C71 Fe7 C76 143.9(9)
C70 Fe7 C76 175.0(9)
C68 Fe7 C73 146.4(8)
C75 Fe7 C73 67.2(8)
C77 Fe7 C73 39.2(8)
C69 Fe7 C73 115.4(8)
C72 Fe7 C73 171.6(8)
C74 Fe7 C73 40.5(8)
C71 Fe7 C73 133.2(8)
C70 Fe7 C73 110.9(9)
C76 Fe7 C73 68.6(9)
C82 Fe8 C84 108.2(9)
C82 Fe8 C86 158.3(9)
C84 Fe8 C86 66.4(10)
C82 Fe8 C87 159.6(9)
C84 Fe8 C87 66.2(10)
C86 Fe8 C87 39.8(10)
C82 Fe8 C80 66.1(8)
C84 Fe8 C80 156.6(8)
C86 Fe8 C80 109.9(9)
C87 Fe8 C80 126.9(10)
C82 Fe8 C79 68.8(7)
C84 Fe8 C79 162.3(8)
C86 Fe8 C79 122.8(9)
C87 Fe8 C79 110.2(10)
C80 Fe8 C79 39.5(7)
C82 Fe8 C81 38.6(8)
C84 Fe8 C81 120.5(9)
C86 Fe8 C81 124.2(9)
C87 Fe8 C81 161.5(10)
C80 Fe8 C81 40.7(8)
C79 Fe8 C81 68.8(8)
C82 Fe8 C88 123.3(10)
C84 Fe8 C88 40.7(9)
C86 Fe8 C88 67.4(11)
C87 Fe8 C88 39.5(10)
C80 Fe8 C88 161.6(10)
C79 Fe8 C88 125.3(9)
C81 Fe8 C88 156.2(10)
C82 Fe8 C83 41.8(7)
C84 Fe8 C83 124.0(8)
C86 Fe8 C83 158.9(9)
C87 Fe8 C83 123.5(10)
C80 Fe8 C83 68.1(8)
C79 Fe8 C83 42.1(7)
C81 Fe8 C83 69.0(8)
C88 Fe8 C83 107.5(10)
C82 Fe8 C85 122.1(8)
C84 Fe8 C85 40.0(8)
C86 Fe8 C85 40.0(9)
C87 Fe8 C85 67.2(10)
C80 Fe8 C85 121.9(8)
C79 Fe8 C85 156.6(8)
C81 Fe8 C85 105.9(8)
C88 Fe8 C85 68.6(10)
C83 Fe8 C85 159.3(8)
C67 P1 Pd1 110.0(6)
C67 P1 Pd2 111.6(6)
Pd1 P1 Pd2 120.81(19)
C67 P1 H1 104.2
Pd1 P1 H1 104.2
Pd2 P1 H1 104.2
C45 P2 Pd2 109.2(6)
C45 P2 Pd3 110.2(6)
Pd2 P2 Pd3 121.0(2)
C45 P2 H2 105.1
Pd2 P2 H2 105.1
Pd3 P2 H2 105.1
C23 P3 Pd3 109.1(6)
C23 P3 Pd4 114.2(6)
Pd3 P3 Pd4 120.75(18)
C23 P3 H3 103.5
Pd3 P3 H3 103.5
Pd4 P3 H3 103.5
C1 P4 Pd4 109.0(6)
C1 P4 Pd1 109.8(6)
Pd4 P4 Pd1 119.01(19)
C1 P4 H4 106.1
Pd4 P4 H4 106.1
Pd1 P4 H4 106.1
C12 P5 Pd4 119.6(6)
C12 P5 H5A 107.4
Pd4 P5 H5A 107.4
C12 P5 H5B 107.4
Pd4 P5 H5B 107.4
H5A P5 H5B 106.9
C34 P6 Pd3 115.2(8)
C34 P6 H6A 108.5
Pd3 P6 H6A 108.5
C34 P6 H6B 108.5
Pd3 P6 H6B 108.5
H6A P6 H6B 107.5
C56 P7 Pd2 129.8(9)
C56 P7 H7A 104.8
Pd2 P7 H7A 104.8
C56 P7 H7B 104.8
Pd2 P7 H7B 104.8
H7A P7 H7B 105.8
C78 P8 Pd1 120.2(6)
C78 P8 H8A 107.3
Pd1 P8 H8A 107.3
C78 P8 H8B 107.3
Pd1 P8 H8B 107.3
H8A P8 H8B 106.9
C2 C1 P4 113.9(12)
C2 C1 H1A 108.8
P4 C1 H1A 108.8
C2 C1 H1B 108.8
P4 C1 H1B 108.8
H1A C1 H1B 107.7
C6 C2 C3 107.8(14)
C6 C2 C1 128.8(15)
C3 C2 C1 123.4(15)
C6 C2 Fe1 70.2(10)
C3 C2 Fe1 72.0(9)
C1 C2 Fe1 124.4(12)
C4 C3 C2 105.1(14)
C4 C3 Fe1 68.0(9)
C2 C3 Fe1 66.3(9)
C4 C3 H3A 127.5
C2 C3 H3A 127.5
Fe1 C3 H3A 129.7
C5 C4 C3 110.5(15)
C5 C4 Fe1 70.3(10)
C3 C4 Fe1 71.6(9)
C5 C4 H4A 124.8
C3 C4 H4A 124.8
Fe1 C4 H4A 124.9
C4 C5 C6 106.8(15)
C4 C5 Fe1 69.4(10)
C6 C5 Fe1 68.8(10)
C4 C5 H5 126.6
C6 C5 H5 126.6
Fe1 C5 H5 126.7
C2 C6 C5 109.7(15)
C2 C6 Fe1 69.1(9)
C5 C6 Fe1 70.7(10)
C2 C6 H6 125.1
C5 C6 H6 125.1
Fe1 C6 H6 126.6
C8 C7 C11 107(2)
C8 C7 Fe1 69.4(13)
C11 C7 Fe1 68.3(13)
C8 C7 H7 126.6
C11 C7 H7 126.6
Fe1 C7 H7 127.2
C7 C8 C9 113(2)
C7 C8 Fe1 73.0(14)
C9 C8 Fe1 70.0(14)
C7 C8 H8 123.4
C9 C8 H8 123.4
Fe1 C8 H8 125.2
C8 C9 C10 105(2)
C8 C9 Fe1 70.1(14)
C10 C9 Fe1 69.2(13)
C8 C9 H9 127.3
C10 C9 H9 127.3
Fe1 C9 H9 125.1
C11 C10 C9 103.8(19)
C11 C10 Fe1 69.0(12)
C9 C10 Fe1 68.8(13)
C11 C10 H10 128.1
C9 C10 H10 128.1
Fe1 C10 H10 125.8
C7 C11 C10 111(2)
C7 C11 Fe1 72.5(13)
C10 C11 Fe1 70.0(12)
C7 C11 H11 124.6
C10 C11 H11 124.6
Fe1 C11 H11 124.5
C13 C12 P5 109.5(12)
C13 C12 H12A 109.8
P5 C12 H12A 109.8
C13 C12 H12B 109.8
P5 C12 H12B 109.8
H12A C12 H12B 108.2
C17 C13 C14 107.7(17)
C17 C13 C12 133.7(17)
C14 C13 C12 118.2(16)
C17 C13 Fe2 69.7(11)
C14 C13 Fe2 69.4(11)
C12 C13 Fe2 131.6(12)
C15 C14 C13 107.6(19)
C15 C14 Fe2 70.6(12)
C13 C14 Fe2 66.9(11)
C15 C14 H14 126.2
C13 C14 H14 126.2
Fe2 C14 H14 127.8
C14 C15 C16 108.1(18)
C14 C15 Fe2 70.3(12)
C16 C15 Fe2 69.9(11)
C14 C15 H15 126.0
C16 C15 H15 126.0
Fe2 C15 H15 125.4
C15 C16 C17 108.1(17)
C15 C16 Fe2 69.0(11)
C17 C16 Fe2 66.9(11)
C15 C16 H16 125.9
C17 C16 H16 125.9
Fe2 C16 H16 129.7
C13 C17 C16 108.2(17)
C13 C17 Fe2 70.5(11)
C16 C17 Fe2 71.4(11)
C13 C17 H17 125.9
C16 C17 H17 125.9
Fe2 C17 H17 123.8
C19 C18 C22 108(2)
C19 C18 Fe2 68.7(13)
C22 C18 Fe2 70.1(13)
C19 C18 H18 126.1
C22 C18 H18 126.1
Fe2 C18 H18 126.6
C18 C19 C20 108(2)
C18 C19 Fe2 72.8(14)
C20 C19 Fe2 70.2(13)
C18 C19 H19 125.8
C20 C19 H19 125.8
Fe2 C19 H19 122.8
C21 C20 C19 104(2)
C21 C20 Fe2 70.2(15)
C19 C20 Fe2 65.7(13)
C21 C20 H20 128.1
C19 C20 H20 128.1
Fe2 C20 H20 127.5
C20 C21 C22 110(2)
C20 C21 Fe2 72.5(15)
C22 C21 Fe2 69.7(13)
C20 C21 H21 124.9
C22 C21 H21 124.9
Fe2 C21 H21 124.4
C18 C22 C21 110(2)
C18 C22 Fe2 71.2(13)
C21 C22 Fe2 69.7(13)
C18 C22 H22 125.2
C21 C22 H22 125.2
Fe2 C22 H22 125.6
C24 C23 P3 114.1(12)
C24 C23 H23A 108.7
P3 C23 H23A 108.7
C24 C23 H23B 108.7
P3 C23 H23B 108.7
H23A C23 H23B 107.6
C28 C24 C25 105.0(16)
C28 C24 C23 126.2(16)
C25 C24 C23 128.6(16)
C28 C24 Fe3 70.3(11)
C25 C24 Fe3 69.7(10)
C23 C24 Fe3 126.8(12)
C26 C25 C24 110.2(16)
C26 C25 Fe3 70.6(10)
C24 C25 Fe3 68.8(10)
C26 C25 H25 124.9
C24 C25 H25 124.9
Fe3 C25 H25 127.2
C27 C26 C25 107.1(17)
C27 C26 Fe3 69.7(11)
C25 C26 Fe3 68.5(10)
C27 C26 H26 126.5
C25 C26 H26 126.5
Fe3 C26 H26 126.9
C26 C27 C28 108.1(17)
C26 C27 Fe3 71.2(11)
C28 C27 Fe3 68.7(11)
C26 C27 H27 126.0
C28 C27 H27 126.0
Fe3 C27 H27 125.7
C24 C28 C27 109.5(17)
C24 C28 Fe3 69.4(11)
C27 C28 Fe3 69.4(11)
C24 C28 H28 125.2
C27 C28 H28 125.2
Fe3 C28 H28 127.6
C33 C29 C30 107.2(17)
C33 C29 Fe3 69.9(11)
C30 C29 Fe3 68.4(11)
C33 C29 H29 126.4
C30 C29 H29 126.4
Fe3 C29 H29 126.8
C31 C30 C29 110.5(17)
C31 C30 Fe3 70.9(11)
C29 C30 Fe3 70.6(11)
C31 C30 H30 124.8
C29 C30 H30 124.8
Fe3 C30 H30 125.3
C30 C31 C32 106.8(16)
C30 C31 Fe3 69.2(10)
C32 C31 Fe3 69.8(10)
C30 C31 H31 126.6
C32 C31 H31 126.6
Fe3 C31 H31 126.0
C31 C32 C33 109.0(16)
C31 C32 Fe3 69.7(10)
C33 C32 Fe3 69.7(10)
C31 C32 H32 125.5
C33 C32 H32 125.5
Fe3 C32 H32 126.7
C29 C33 C32 106.5(16)
C29 C33 Fe3 69.7(11)
C32 C33 Fe3 68.9(10)
C29 C33 H33 126.7
C32 C33 H33 126.7
Fe3 C33 H33 126.2
C35 C34 P6 116.7(15)
C35 C34 H34A 108.1
P6 C34 H34A 108.1
C35 C34 H34B 108.1
P6 C34 H34B 108.1
H34A C34 H34B 107.3
C39 C35 C36 107.2(17)
C39 C35 C34 124.6(18)
C36 C35 C34 128.2(17)
C39 C35 Fe4 68.6(11)
C36 C35 Fe4 69.4(11)
C34 C35 Fe4 128.1(14)
C35 C36 C37 106.8(17)
C35 C36 Fe4 69.3(11)
C37 C36 Fe4 69.4(12)
C35 C36 H36 126.6
C37 C36 H36 126.6
Fe4 C36 H36 126.3
C38 C37 C36 108(2)
C38 C37 Fe4 68.6(14)
C36 C37 Fe4 69.0(12)
C38 C37 H37 126.1
C36 C37 H37 126.1
Fe4 C37 H37 127.8
C39 C38 C37 109(2)
C39 C38 Fe4 70.0(14)
C37 C38 Fe4 70.7(14)
C39 C38 H38 125.3
C37 C38 H38 125.3
Fe4 C38 H38 125.5
C38 C39 C35 109(2)
C38 C39 Fe4 69.7(14)
C35 C39 Fe4 69.9(12)
C38 C39 H39 125.6
C35 C39 H39 125.6
Fe4 C39 H39 126.4
C41 C40 C44 102(3)
C41 C40 Fe4 69(2)
C44 C40 Fe4 68.0(15)
C41 C40 H40 128.8
C44 C40 H40 128.8
Fe4 C40 H40 126.1
C40 C41 C42 117(3)
C40 C41 Fe4 73(2)
C42 C41 Fe4 72.7(19)
C40 C41 H41 121.6
C42 C41 H41 121.6
Fe4 C41 H41 124.2
C41 C42 C43 105(3)
C41 C42 Fe4 67.3(19)
C43 C42 Fe4 69.6(15)
C41 C42 H42 127.6
C43 C42 H42 127.6
Fe4 C42 H42 127.0
C42 C43 C44 106(2)
C42 C43 Fe4 70.1(15)
C44 C43 Fe4 68.1(14)
C42 C43 H43 127.0
C44 C43 H43 127.0
Fe4 C43 H43 126.4
C43 C44 C40 110(2)
C43 C44 Fe4 70.9(14)
C40 C44 Fe4 70.2(15)
C43 C44 H44 125.0
C40 C44 H44 125.0
Fe4 C44 H44 125.5
C46 C45 P2 110.6(12)
C46 C45 H45A 109.5
P2 C45 H45A 109.5
C46 C45 H45B 109.5
P2 C45 H45B 109.5
H45A C45 H45B 108.1
C50 C46 C47 106.6(18)
C50 C46 C45 126.5(19)
C47 C46 C45 126.9(17)
C50 C46 Fe5 67.4(13)
C47 C46 Fe5 70.0(11)
C45 C46 Fe5 125.9(13)
C48 C47 C46 105.0(18)
C48 C47 Fe5 66.7(12)
C46 C47 Fe5 68.9(11)
C48 C47 H47 127.5
C46 C47 H47 127.5
Fe5 C47 H47 128.4
C49 C48 C47 113(2)
C49 C48 Fe5 72.9(15)
C47 C48 Fe5 73.2(13)
C49 C48 H48 123.3
C47 C48 H48 123.3
Fe5 C48 H48 122.1
C48 C49 C50 106(2)
C48 C49 Fe5 67.6(14)
C50 C49 Fe5 67.8(15)
C48 C49 H49 127.0
C50 C49 H49 127.0
Fe5 C49 H49 129.2
C49 C50 C46 109(2)
C49 C50 Fe5 71.4(16)
C46 C50 Fe5 71.1(13)
C49 C50 H50 125.7
C46 C50 H50 125.7
Fe5 C50 H50 123.4
C52 C51 C55 106(2)
C52 C51 Fe5 68.7(14)
C55 C51 Fe5 70.3(14)
C52 C51 H51 126.8
C55 C51 H51 126.8
Fe5 C51 H51 125.8
C53 C52 C51 108(3)
C53 C52 Fe5 70.9(18)
C51 C52 Fe5 70.6(14)
C53 C52 H52 126.2
C51 C52 H52 126.2
Fe5 C52 H52 124.0
C52 C53 C54 115(3)
C52 C53 Fe5 71.6(18)
C54 C53 Fe5 72.4(17)
C52 C53 H53 122.4
C54 C53 H53 122.4
Fe5 C53 H53 125.2
C53 C54 C55 106(3)
C53 C54 Fe5 69.2(17)
C55 C54 Fe5 70.2(16)
C53 C54 H54 127.0
C55 C54 H54 127.0
Fe5 C54 H54 125.2
C54 C55 C51 105(2)
C54 C55 Fe5 68.7(16)
C51 C55 Fe5 68.4(14)
C54 C55 H55 127.6
C51 C55 H55 127.6
Fe5 C55 H55 126.9
C57 C56 P7 115.8(17)
C57 C56 H56A 108.3
P7 C56 H56A 108.3
C57 C56 H56B 108.3
P7 C56 H56B 108.3
H56A C56 H56B 107.4
C58 C57 C61 114(2)
C58 C57 C56 129(2)
C61 C57 C56 117(2)
C58 C57 Fe6 69.8(15)
C61 C57 Fe6 73.1(17)
C56 C57 Fe6 131.7(17)
C59 C58 C57 109(2)
C59 C58 Fe6 70.8(15)
C57 C58 Fe6 69.4(15)
C59 C58 H58 125.4
C57 C58 H58 125.4
Fe6 C58 H58 126.0
C58 C59 C60 104(2)
C58 C59 Fe6 69.1(14)
C60 C59 Fe6 69.6(13)
C58 C59 H59 128.1
C60 C59 H59 128.1
Fe6 C59 H59 124.8
C59 C60 C61 116(2)
C59 C60 Fe6 69.4(13)
C61 C60 Fe6 72.0(17)
C59 C60 H60 122.1
C61 C60 H60 122.1
Fe6 C60 H60 128.5
C57 C61 C60 97(3)
C57 C61 Fe6 65.6(16)
C60 C61 Fe6 66.8(16)
C57 C61 H61 131.4
C60 C61 H61 131.4
Fe6 C61 H61 127.6
C66 C62 C63 110(3)
C66 C62 Fe6 68.1(17)
C63 C62 Fe6 68.8(16)
C66 C62 H62 125.2
C63 C62 H62 125.2
Fe6 C62 H62 129.6
C62 C63 C64 109(3)
C62 C63 Fe6 71.9(16)
C64 C63 Fe6 69.1(18)
C62 C63 H63 125.6
C64 C63 H63 125.6
Fe6 C63 H63 124.9
C65 C64 C63 106(3)
C65 C64 Fe6 69(2)
C63 C64 Fe6 70.3(18)
C65 C64 H64 126.9
C63 C64 H64 126.9
Fe6 C64 H64 125.4
C64 C65 C66 110(4)
C64 C65 Fe6 71(2)
C66 C65 Fe6 70(2)
C64 C65 H65 125.2
C66 C65 H65 125.2
Fe6 C65 H65 125.4
C62 C66 C65 105(3)
C62 C66 Fe6 73.0(17)
C65 C66 Fe6 68(2)
C62 C66 H66 127.3
C65 C66 H66 127.3
Fe6 C66 H66 123.4
C68 C67 P1 110.7(12)
C68 C67 H67A 109.5
P1 C67 H67A 109.5
C68 C67 H67B 109.5
P1 C67 H67B 109.5
H67A C67 H67B 108.1
C72 C68 C69 107.8(15)
C72 C68 C67 124.0(16)
C69 C68 C67 127.7(16)
C72 C68 Fe7 70.6(10)
C69 C68 Fe7 70.5(10)
C67 C68 Fe7 130.4(12)
C70 C69 C68 106.4(17)
C70 C69 Fe7 70.0(12)
C68 C69 Fe7 67.7(10)
C70 C69 H69 126.8
C68 C69 H69 126.8
Fe7 C69 H69 127.0
C71 C70 C69 109.6(19)
C71 C70 Fe7 69.9(12)
C69 C70 Fe7 68.9(12)
C71 C70 H70 125.2
C69 C70 H70 125.2
Fe7 C70 H70 127.6
C70 C71 C72 107.9(18)
C70 C71 Fe7 70.0(12)
C72 C71 Fe7 69.2(11)
C70 C71 H71 126.0
C72 C71 H71 126.0
Fe7 C71 H71 126.3
C71 C72 C68 108.2(16)
C71 C72 Fe7 70.1(11)
C68 C72 Fe7 67.7(10)
C71 C72 H72 125.9
C68 C72 H72 125.9
Fe7 C72 H72 127.8
C77 C73 C74 107(2)
C77 C73 Fe7 68.4(12)
C74 C73 Fe7 68.9(12)
C77 C73 H73 126.7
C74 C73 H73 126.7
Fe7 C73 H73 127.6
C75 C74 C73 105.9(19)
C75 C74 Fe7 68.6(12)
C73 C74 Fe7 70.6(12)
C75 C74 H74 127.1
C73 C74 H74 127.1
Fe7 C74 H74 125.4
C76 C75 C74 113(2)
C76 C75 Fe7 71.9(13)
C74 C75 Fe7 70.9(12)
C76 C75 H75 123.7
C74 C75 H75 123.7
Fe7 C75 H75 125.1
C75 C76 C77 104(2)
C75 C76 Fe7 69.1(13)
C77 C76 Fe7 68.0(12)
C75 C76 H76 128.1
C77 C76 H76 128.1
Fe7 C76 H76 126.4
C73 C77 C76 111(2)
C73 C77 Fe7 72.4(12)
C76 C77 Fe7 70.5(12)
C73 C77 H77 124.4
C76 C77 H77 124.4
Fe7 C77 H77 124.2
C79 C78 P8 113.0(13)
C79 C78 H78A 109.0
P8 C78 H78A 109.0
C79 C78 H78B 109.0
P8 C78 H78B 109.0
H78A C78 H78B 107.8
C80 C79 C83 107.0(16)
C80 C79 C78 130.2(17)
C83 C79 C78 122.8(16)
C80 C79 Fe8 70.0(11)
C83 C79 Fe8 69.6(10)
C78 C79 Fe8 126.4(13)
C79 C80 C81 111.1(18)
C79 C80 Fe8 70.5(11)
C81 C80 Fe8 69.9(12)
C79 C80 H80 124.4
C81 C80 H80 124.4
Fe8 C80 H80 126.8
C82 C81 C80 106.1(18)
C82 C81 Fe8 69.2(12)
C80 C81 Fe8 69.4(12)
C82 C81 H81 127.0
C80 C81 H81 127.0
Fe8 C81 H81 126.1
C81 C82 C83 112.8(18)
C81 C82 Fe8 72.3(12)
C83 C82 Fe8 71.2(11)
C81 C82 H82 123.6
C83 C82 H82 123.6
Fe8 C82 H82 124.5
C82 C83 C79 103.0(16)
C82 C83 Fe8 67.1(11)
C79 C83 Fe8 68.3(10)
C82 C83 H83 128.5
C79 C83 H83 128.5
Fe8 C83 H83 127.6
C85 C84 C88 111(2)
C85 C84 Fe8 71.9(13)
C88 C84 Fe8 71.1(15)
C85 C84 H84 124.3
C88 C84 H84 124.3
Fe8 C84 H84 124.3
C84 C85 C86 104(2)
C84 C85 Fe8 68.1(12)
C86 C85 Fe8 68.2(13)
C84 C85 H85 127.8
C86 C85 H85 127.8
Fe8 C85 H85 127.4
C87 C86 C85 109(2)
C87 C86 Fe8 70.4(16)
C85 C86 Fe8 71.7(14)
C87 C86 H86 125.3
C85 C86 H86 125.3
Fe8 C86 H86 124.2
C86 C87 C88 110(3)
C86 C87 Fe8 69.9(16)
C88 C87 Fe8 71.4(17)
C86 C87 H87 124.8
C88 C87 H87 124.8
Fe8 C87 H87 125.5
C87 C88 C84 104(3)
C87 C88 Fe8 69.1(17)
C84 C88 Fe8 68.3(15)
C87 C88 H88 127.8
C84 C88 H88 127.8
Fe8 C88 H88 126.3

loop_
_geom_bond_atom_site_label_1
_geom_bond_atom_site_label_2
_geom_bond_distance
Pd1 P1 2.285(5)
Pd1 P8 2.337(4)
Pd1 P4 2.351(4)
Pd1 Cl1 2.384(4)
Pd1 Pd3 3.171(2)
Pd2 P2 2.284(5)
Pd2 P1 2.330(4)
Pd2 P7 2.341(5)
Pd2 Cl2 2.372(5)
Pd2 Pd4 3.1207(19)
Pd3 P3 2.267(4)
Pd3 P6 2.327(5)
Pd3 P2 2.351(5)
Pd3 Cl3 2.371(4)
Pd4 P4 2.268(4)
Pd4 P5 2.317(4)
Pd4 P3 2.330(4)
Pd4 Cl4 2.372(4)
Fe1 C2 2.023(17)
Fe1 C11 2.03(2)
Fe1 C6 2.036(16)
Fe1 C9 2.04(2)
Fe1 C8 2.04(2)
Fe1 C10 2.05(2)
Fe1 C4 2.052(17)
Fe1 C5 2.063(18)
Fe1 C7 2.09(2)
Fe1 C3 2.101(16)
Fe2 C19 1.99(2)
Fe2 C17 1.995(19)
Fe2 C13 2.005(17)
Fe2 C21 2.03(2)
Fe2 C22 2.03(2)
Fe2 C14 2.04(2)
Fe2 C15 2.044(18)
Fe2 C18 2.04(2)
Fe2 C16 2.06(2)
Fe2 C20 2.06(2)
Fe3 C30 2.024(18)
Fe3 C24 2.032(17)
Fe3 C25 2.043(18)
Fe3 C28 2.04(2)
Fe3 C31 2.045(18)
Fe3 C32 2.046(18)
Fe3 C29 2.05(2)
Fe3 C27 2.05(2)
Fe3 C33 2.057(17)
Fe3 C26 2.072(18)
Fe4 C41 1.98(3)
Fe4 C44 2.01(2)
Fe4 C38 2.02(3)
Fe4 C39 2.03(2)
Fe4 C40 2.04(3)
Fe4 C35 2.046(18)
Fe4 C43 2.05(2)
Fe4 C36 2.05(2)
Fe4 C37 2.05(2)
Fe4 C42 2.05(3)
Fe5 C48 1.98(2)
Fe5 C50 2.00(3)
Fe5 C53 2.01(3)
Fe5 C52 2.02(3)
Fe5 C51 2.05(2)
Fe5 C49 2.05(3)
Fe5 C46 2.050(19)
Fe5 C54 2.05(3)
Fe5 C47 2.06(2)
Fe5 C55 2.07(3)
Fe6 C65 1.99(4)
Fe6 C57 1.99(2)
Fe6 C58 2.00(3)
Fe6 C66 2.01(3)
Fe6 C59 2.02(2)
Fe6 C64 2.02(3)
Fe6 C60 2.02(2)
Fe6 C63 2.03(3)
Fe6 C62 2.07(3)
Fe6 C61 2.09(3)
Fe7 C68 2.014(17)
Fe7 C75 2.03(2)
Fe7 C77 2.03(2)
Fe7 C69 2.052(19)
Fe7 C72 2.052(19)
Fe7 C74 2.06(2)
Fe7 C71 2.065(19)
Fe7 C70 2.07(2)
Fe7 C76 2.07(2)
Fe7 C73 2.08(2)
Fe8 C82 2.018(19)
Fe8 C84 2.03(2)
Fe8 C86 2.03(3)
Fe8 C87 2.03(3)
Fe8 C80 2.05(2)
Fe8 C79 2.057(18)
Fe8 C81 2.06(2)
Fe8 C88 2.06(3)
Fe8 C83 2.074(19)
Fe8 C85 2.07(2)
P1 C67 1.856(18)
P1 H1 1.3000
P2 C45 1.882(18)
P2 H2 1.3000
P3 C23 1.830(17)
P3 H3 1.3000
P4 C1 1.867(17)
P4 H4 1.3000
P5 C12 1.835(18)
P5 H5A 1.3000
P5 H5B 1.3000
P6 C34 1.79(2)
P6 H6A 1.3000
P6 H6B 1.3000
P7 C56 1.81(3)
P7 H7A 1.3000
P7 H7B 1.3000
P8 C78 1.865(18)
P8 H8A 1.3000
P8 H8B 1.3000
C1 C2 1.51(2)
C1 H1A 0.9900
C1 H1B 0.9900
C2 C6 1.41(2)
C2 C3 1.47(2)
C3 C4 1.43(2)
C3 H3A 0.9500
C4 C5 1.42(2)
C4 H4A 0.9500
C5 C6 1.42(2)
C5 H5 0.9500
C6 H6 0.9500
C7 C8 1.33(3)
C7 C11 1.39(3)
C7 H7 0.9500
C8 C9 1.40(3)
C8 H8 0.9500
C9 C10 1.47(3)
C9 H9 0.9500
C10 C11 1.43(3)
C10 H10 0.9500
C11 H11 0.9500
C12 C13 1.55(2)
C12 H12A 0.9900
C12 H12B 0.9900
C13 C17 1.36(2)
C13 C14 1.50(3)
C14 C15 1.37(3)
C14 H14 0.9500
C15 C16 1.44(3)
C15 H15 0.9500
C16 C17 1.44(3)
C16 H16 0.9500
C17 H17 0.9500
C18 C19 1.33(3)
C18 C22 1.35(3)
C18 H18 0.9500
C19 C20 1.52(3)
C19 H19 0.9500
C20 C21 1.31(3)
C20 H20 0.9500
C21 C22 1.41(3)
C21 H21 0.9500
C22 H22 0.9500
C23 C24 1.47(2)
C23 H23A 0.9900
C23 H23B 0.9900
C24 C28 1.40(3)
C24 C25 1.44(2)
C25 C26 1.44(2)
C25 H25 0.9500
C26 C27 1.38(3)
C26 H26 0.9500
C27 C28 1.46(3)
C27 H27 0.9500
C28 H28 0.9500
C29 C33 1.42(3)
C29 C30 1.43(3)
C29 H29 0.9500
C30 C31 1.39(2)
C30 H30 0.9500
C31 C32 1.42(2)
C31 H31 0.9500
C32 C33 1.45(2)
C32 H32 0.9500
C33 H33 0.9500
C34 C35 1.50(3)
C34 H34A 0.9900
C34 H34B 0.9900
C35 C39 1.44(3)
C35 C36 1.45(3)
C36 C37 1.46(3)
C36 H36 0.9500
C37 C38 1.42(3)
C37 H37 0.9500
C38 C39 1.39(3)
C38 H38 0.9500
C39 H39 0.9500
C40 C41 1.32(4)
C40 C44 1.44(3)
C40 H40 0.9500
C41 C42 1.38(4)
C41 H41 0.9500
C42 C43 1.41(3)
C42 H42 0.9500
C43 C44 1.42(3)
C43 H43 0.9500
C44 H44 0.9500
C45 C46 1.52(2)
C45 H45A 0.9900
C45 H45B 0.9900
C46 C50 1.44(3)
C46 C47 1.45(3)
C47 C48 1.39(3)
C47 H47 0.9500
C48 C49 1.36(3)
C48 H48 0.9500
C49 C50 1.41(3)
C49 H49 0.9500
C50 H50 0.9500
C51 C52 1.42(3)
C51 C55 1.45(3)
C51 H51 0.9500
C52 C53 1.30(4)
C52 H52 0.9500
C53 C54 1.34(4)
C53 H53 0.9500
C54 C55 1.45(4)
C54 H54 0.9500
C55 H55 0.9500
C56 C57 1.60(3)
C56 H56A 0.9900
C56 H56B 0.9900
C57 C58 1.39(3)
C57 C61 1.44(4)
C58 C59 1.37(3)
C58 H58 0.9500
C59 C60 1.41(3)
C59 H59 0.9500
C60 C61 1.45(4)
C60 H60 0.9500
C61 H61 0.9500
C62 C66 1.36(4)
C62 C63 1.38(3)
C62 H62 0.9500
C63 C64 1.41(4)
C63 H63 0.9500
C64 C65 1.36(4)
C64 H64 0.9500
C65 C66 1.44(4)
C65 H65 0.9500
C66 H66 0.9500
C67 C68 1.50(2)
C67 H67A 0.9900
C67 H67B 0.9900
C68 C72 1.45(2)
C68 C69 1.45(2)
C69 C70 1.45(3)
C69 H69 0.9500
C70 C71 1.42(3)
C70 H70 0.9500
C71 C72 1.43(3)
C71 H71 0.9500
C72 H72 0.9500
C73 C77 1.38(3)
C73 C74 1.44(3)
C73 H73 0.9500
C74 C75 1.42(3)
C74 H74 0.9500
C75 C76 1.37(3)
C75 H75 0.9500
C76 C77 1.45(3)
C76 H76 0.9500
C77 H77 0.9500
C78 C79 1.49(2)
C78 H78A 0.9900
C78 H78B 0.9900
C79 C80 1.39(3)
C79 C83 1.48(3)
C80 C81 1.43(3)
C80 H80 0.9500
C81 C82 1.35(3)
C81 H81 0.9500
C82 C83 1.46(3)
C82 H82 0.9500
C83 H83 0.9500
C84 C85 1.40(3)
C84 C88 1.42(3)
C84 H84 0.9500
C85 C86 1.41(3)
C85 H85 0.9500
C86 C87 1.38(3)
C86 H86 0.9500
C87 C88 1.38(4)
C87 H87 0.9500
C88 H88 0.9500

loop_
_platon_squeeze_void_nr
_platon_squeeze_void_average_x
_platon_squeeze_void_average_y
_platon_squeeze_void_average_z
_platon_squeeze_void_volume
_platon_squeeze_void_count_electrons
1 .500 .974 .474 592.9 237.3
